data_4509328
loop_
_publ_author_name
'Huang, Fu-Ping'
'Li, Hai-Ye'
'Tian, Jin-Lei'
'Gu, Wen'
'Jiang, Yi-Min'
'Yan, Shi-Ping'
'Liao, Dai-Zheng'

_publ_section_title
;
 A Three-Dimensional (42.84)-lvt Topology and a Two-Dimensional Brick-Wall
 Network: Two Pillared Supramolecular Isomers Exploring the Use
 ofl-Cysteic Acid to Engineer Porous Frameworks
;
_journal_issue 7
_journal_name_full 'Crystal Growth &amp; Design'
_journal_page_first 3191
_journal_paper_doi 10.1021/cg801243a
_journal_volume 9
_journal_year 2009
_chemical_formula_sum 'C26 H36 Co2 N6 O15 S2'
_chemical_formula_weight 854.59
_chemical_name_systematic
; 
 ? 
;
_space_group_IT_number 61
_symmetry_cell_setting orthorhombic
_symmetry_space_group_name_Hall '-P 2ac 2ab'
_symmetry_space_group_name_H-M 'P b c a'
_atom_sites_solution_hydrogens geom
_atom_sites_solution_primary direct
_atom_sites_solution_secondary difmap
_audit_creation_method SHELXL-97
_cell_angle_alpha 90.00
_cell_angle_beta 90.00
_cell_angle_gamma 90.00
_cell_formula_units_Z 8
_cell_length_a 19.244(3)
_cell_length_b 18.468(3)
_cell_length_c 19.444(3)
_cell_measurement_temperature 291(2)
_cell_measurement_theta_max 25.5
_cell_volume 6910.4(19)
_computing_structure_refinement 'SHELXL-97 (Sheldrick, 1997)'
_computing_structure_solution 'SHELXS-97 (Sheldrick, 1990)'
_diffrn_ambient_temperature 291(2)
_diffrn_measured_fraction_theta_full 1.000
_diffrn_measured_fraction_theta_max 1.000
_diffrn_radiation_monochromator graphite
_diffrn_radiation_source 'fine-focus sealed tube'
_diffrn_radiation_type MoK\a
_diffrn_radiation_wavelength 0.71073
_diffrn_reflns_av_R_equivalents 0.1018
_diffrn_reflns_av_sigmaI/netI 0.0771
_diffrn_reflns_limit_h_max 23
_diffrn_reflns_limit_h_min -23
_diffrn_reflns_limit_k_max 22
_diffrn_reflns_limit_k_min -22
_diffrn_reflns_limit_l_max 23
_diffrn_reflns_limit_l_min -23
_diffrn_reflns_number 50689
_diffrn_reflns_theta_full 25.50
_diffrn_reflns_theta_max 25.50
_diffrn_reflns_theta_min 2.21
_exptl_absorpt_coefficient_mu 1.159
_exptl_absorpt_correction_T_max 0.922
_exptl_absorpt_correction_T_min 0.870
_exptl_absorpt_correction_type multi-scan
_exptl_absorpt_process_details sadabs
_exptl_crystal_density_diffrn 1.643
_exptl_crystal_density_method 'not measured'
_exptl_crystal_F_000 3520
_exptl_crystal_size_max 0.17
_exptl_crystal_size_mid 0.10
_exptl_crystal_size_min 0.07
_refine_diff_density_max 0.814
_refine_diff_density_min -0.469
_refine_diff_density_rms 0.091
_refine_ls_extinction_method none
_refine_ls_goodness_of_fit_ref 1.014
_refine_ls_hydrogen_treatment constr
_refine_ls_matrix_type full
_refine_ls_number_parameters 460
_refine_ls_number_reflns 6433
_refine_ls_number_restraints 54
_refine_ls_restrained_S_all 1.032
_refine_ls_R_factor_all 0.1726
_refine_ls_R_factor_gt 0.0697
_refine_ls_shift/su_max 0.000
_refine_ls_shift/su_mean 0.000
_refine_ls_structure_factor_coef Fsqd
_refine_ls_weighting_details 'calc w=1/[\s^2^(Fo^2^)+(0.0926P)^2^+6.8992P] where P=(Fo^2^+2Fc^2^)/3'
_refine_ls_weighting_scheme calc
_refine_ls_wR_factor_gt 0.1593
_refine_ls_wR_factor_ref 0.2188
_reflns_number_gt 2885
_reflns_number_total 6433
_reflns_threshold_expression >2sigma(I)
_cod_data_source_file cg801243asup2.cif
_cod_data_source_block b
_cod_original_cell_volume 6910.5(19)
_cod_original_sg_symbol_H-M Pbca
_cod_database_code 4509328

loop_
_symmetry_equiv_pos_as_xyz
'x, y, z'
'-x+1/2, -y, z+1/2'
'-x, y+1/2, -z+1/2'
'x+1/2, -y+1/2, -z'
'-x, -y, -z'
'x-1/2, y, -z-1/2'
'x, -y-1/2, z-1/2'
'-x-1/2, y-1/2, z'

loop_
_atom_site_label
_atom_site_type_symbol
_atom_site_fract_x
_atom_site_fract_y
_atom_site_fract_z
_atom_site_U_iso_or_equiv
_atom_site_adp_type
_atom_site_occupancy
_atom_site_symmetry_multiplicity
_atom_site_calc_flag
_atom_site_refinement_flags
Co1 Co -0.13419(5) 0.52888(6) 0.71815(5) 0.0505(3) Uani 1 1 d .
Co2 Co 0.26433(6) 0.12227(6) 0.53036(6) 0.0600(4) Uani 1 1 d .
S1 S 0.18857(13) -0.11420(13) 0.67776(11) 0.0649(7) Uani 1 1 d .
S2 S -0.36490(13) 0.44209(15) 0.58051(13) 0.0727(7) Uani 1 1 d .
O1 O 0.3152(3) 0.0347(4) 0.4903(3) 0.0745(18) Uani 1 1 d .
O2 O 0.3138(4) -0.0847(4) 0.4856(3) 0.101(3) Uani 1 1 d .
O3 O 0.2475(3) -0.1213(4) 0.7229(3) 0.084(2) Uani 1 1 d .
O4 O 0.1441(3) -0.0521(3) 0.6959(3) 0.0622(15) Uani 1 1 d .
O5 O 0.1483(4) -0.1803(4) 0.6718(4) 0.095(2) Uani 1 1 d .
O6 O -0.2184(3) 0.5794(3) 0.7605(3) 0.0598(15) Uani 1 1 d .
O7 O -0.3328(3) 0.5860(4) 0.7612(4) 0.095(2) Uani 1 1 d U
O8 O -0.3719(4) 0.5015(4) 0.5322(4) 0.106(2) Uani 1 1 d U
O9 O -0.4287(4) 0.4042(5) 0.5929(5) 0.142(3) Uani 1 1 d U
O10 O -0.3064(3) 0.3950(3) 0.5623(3) 0.0710(17) Uani 1 1 d .
O11 O 0.3336(3) 0.1400(4) 0.6138(3) 0.111(3) Uani 1 1 d .
H1W H 0.3305 0.1194 0.6520 0.133 Uiso 1 1 d R
H2W H 0.3733 0.1347 0.5977 0.133 Uiso 1 1 d R
O12 O -0.1232(3) 0.6039(3) 0.6345(3) 0.0688(17) Uani 1 1 d .
H3W H -0.1556 0.5971 0.6053 0.083 Uiso 1 1 d R
H4W H -0.1169 0.6494 0.6394 0.083 Uiso 1 1 d R
O13 O 0.8437(8) 0.7525(6) 0.6700(6) 0.257(8) Uani 1 1 d .
H5W H 0.8342 0.7875 0.6433 0.308 Uiso 1 1 d R
H6W H 0.8894 0.7426 0.6704 0.308 Uiso 1 1 d R
O14 O 0.4893(4) 0.2894(4) 0.6318(4) 0.126(3) Uani 1 1 d .
H7W H 0.4465 0.2916 0.6407 0.152 Uiso 1 1 d R
H8W H 0.4967 0.3090 0.5930 0.152 Uiso 1 1 d R
O15 O 0.4812(4) 0.1458(5) 0.5824(4) 0.134(3) Uani 1 1 d .
H9W H 0.4894 0.1948 0.5671 0.161 Uiso 1 1 d R
H10W H 0.5213 0.1338 0.5969 0.161 Uiso 1 1 d R
N1 N 0.1920(3) 0.2005(3) 0.5646(3) 0.0514(17) Uani 1 1 d .
N2 N -0.0533(3) 0.4614(4) 0.6795(3) 0.0530(17) Uani 1 1 d .
N3 N 0.2174(3) 0.0388(3) 0.5876(3) 0.0566(18) Uani 1 1 d .
H3A H 0.2138 0.0523 0.6319 0.068 Uiso 1 1 calc R
H3B H 0.1743 0.0304 0.5715 0.068 Uiso 1 1 calc R
N4 N -0.0602(3) 0.5877(4) 0.7795(3) 0.0528(17) Uani 1 1 d .
N5 N 0.1797(4) 0.8010(4) 0.9703(3) 0.0622(18) Uani 1 1 d U
N6 N -0.2155(3) 0.4791(4) 0.6626(3) 0.0541(17) Uani 1 1 d .
H6A H -0.2036 0.4758 0.6180 0.065 Uiso 1 1 calc R
H6B H -0.2224 0.4340 0.6788 0.065 Uiso 1 1 calc R
C1 C -0.0471(5) 0.4441(5) 0.6132(4) 0.068(3) Uani 1 1 d .
H1 H -0.0767 0.4663 0.5818 0.082 Uiso 1 1 calc R
C2 C 0.0007(5) 0.3954(5) 0.5889(4) 0.070(3) Uani 1 1 d .
H2 H 0.0038 0.3864 0.5419 0.084 Uiso 1 1 calc R
C3 C 0.0445(4) 0.3593(4) 0.6341(4) 0.048(2) Uani 1 1 d .
C4 C 0.0371(5) 0.3769(5) 0.7027(4) 0.069(3) Uani 1 1 d .
H4 H 0.0651 0.3546 0.7354 0.083 Uiso 1 1 calc R
C5 C -0.0113(4) 0.4269(5) 0.7228(4) 0.066(3) Uani 1 1 d .
H5 H -0.0150 0.4374 0.7694 0.079 Uiso 1 1 calc R
C6 C 0.0953(4) 0.3039(4) 0.6105(4) 0.050(2) Uani 1 1 d .
C7 C 0.1365(5) 0.2659(5) 0.6548(4) 0.066(2) Uani 1 1 d .
H7 H 0.1329 0.2741 0.7018 0.080 Uiso 1 1 calc R
C8 C 0.1834(5) 0.2156(5) 0.6309(4) 0.061(2) Uani 1 1 d .
H8 H 0.2105 0.1908 0.6628 0.074 Uiso 1 1 calc R
C9 C 0.1512(5) 0.2370(5) 0.5218(4) 0.068(3) Uani 1 1 d .
H9 H 0.1555 0.2275 0.4750 0.081 Uiso 1 1 calc R
C10 C 0.1038(5) 0.2868(5) 0.5412(4) 0.063(2) Uani 1 1 d .
H10 H 0.0767 0.3098 0.5082 0.076 Uiso 1 1 calc R
C11 C 0.2996(5) -0.0271(6) 0.5130(4) 0.067(3) Uani 1 1 d .
C12 C 0.2595(5) -0.0289(5) 0.5827(4) 0.066(2) Uani 1 1 d .
H12A H 0.2944 -0.0269 0.6194 0.079 Uiso 1 1 calc R
C13 C 0.2194(6) -0.0977(5) 0.5924(5) 0.081(3) Uani 1 1 d .
H13A H 0.2487 -0.1379 0.5788 0.097 Uiso 1 1 calc R
H13B H 0.1797 -0.0969 0.5616 0.097 Uiso 1 1 calc R
C14 C -0.0459(4) 0.5724(5) 0.8451(4) 0.064(2) Uani 1 1 d .
H14 H -0.0698 0.5345 0.8660 0.077 Uiso 1 1 calc R
C15 C 0.0029(5) 0.6099(5) 0.8837(5) 0.067(3) Uani 1 1 d .
H15 H 0.0108 0.5970 0.9293 0.081 Uiso 1 1 calc R
C16 C 0.0396(4) 0.6662(4) 0.8549(4) 0.051(2) Uani 1 1 d .
C17 C 0.0252(4) 0.6812(5) 0.7869(4) 0.067(3) Uani 1 1 d .
H17 H 0.0491 0.7180 0.7643 0.081 Uiso 1 1 calc R
C18 C -0.0238(5) 0.6422(5) 0.7526(5) 0.072(3) Uani 1 1 d .
H18 H -0.0327 0.6545 0.7071 0.087 Uiso 1 1 calc R
C19 C 0.0903(5) 0.7094(5) 0.8944(4) 0.060(2) Uani 1 1 d U
C20 C 0.0923(5) 0.7092(5) 0.9638(5) 0.083(2) Uani 1 1 d U
H20 H 0.0626 0.6792 0.9886 0.099 Uiso 1 1 calc R
C21 C 0.1392(6) 0.7544(6) 0.9984(5) 0.085(3) Uani 1 1 d U
H21 H 0.1412 0.7502 1.0461 0.102 Uiso 1 1 calc R
C22 C 0.1792(5) 0.7993(6) 0.9018(5) 0.086(3) Uani 1 1 d U
H22 H 0.2097 0.8299 0.8788 0.103 Uiso 1 1 calc R
C23 C 0.1371(5) 0.7558(6) 0.8628(5) 0.084(3) Uani 1 1 d U
H23 H 0.1400 0.7573 0.8150 0.101 Uiso 1 1 calc R
C24 C -0.2777(5) 0.5656(5) 0.7368(4) 0.063(2) Uani 1 1 d .
C25 C -0.2804(4) 0.5217(5) 0.6694(4) 0.063(2) Uani 1 1 d .
H25 H -0.2797 0.5572 0.6320 0.076 Uiso 1 1 calc R
C26 C -0.3466(5) 0.4819(6) 0.6624(5) 0.087(3) Uani 1 1 d .
H26A H -0.3841 0.5149 0.6734 0.105 Uiso 1 1 calc R
H26B H -0.3472 0.4437 0.6966 0.105 Uiso 1 1 calc R

loop_
_atom_site_aniso_label
_atom_site_aniso_U_11
_atom_site_aniso_U_22
_atom_site_aniso_U_33
_atom_site_aniso_U_23
_atom_site_aniso_U_13
_atom_site_aniso_U_12
Co1 0.0458(6) 0.0644(7) 0.0414(6) -0.0109(5) -0.0019(5) -0.0003(6)
Co2 0.0628(8) 0.0638(8) 0.0534(7) 0.0125(6) 0.0236(6) 0.0097(6)
S1 0.0756(16) 0.0666(16) 0.0526(13) 0.0091(12) 0.0127(12) -0.0002(14)
S2 0.0522(14) 0.0864(18) 0.0795(17) -0.0085(15) -0.0144(13) -0.0126(14)
O1 0.086(5) 0.074(4) 0.064(4) 0.027(3) 0.036(3) 0.025(4)
O2 0.142(7) 0.085(5) 0.075(5) 0.015(4) 0.053(4) 0.043(5)
O3 0.083(5) 0.101(5) 0.067(4) -0.008(4) -0.010(3) 0.026(4)
O4 0.062(4) 0.075(4) 0.049(3) 0.004(3) 0.010(3) 0.011(3)
O5 0.103(5) 0.076(5) 0.105(5) 0.002(4) 0.009(4) -0.016(4)
O6 0.046(3) 0.077(4) 0.057(3) -0.017(3) -0.005(3) 0.008(3)
O7 0.062(4) 0.137(5) 0.088(4) -0.043(4) -0.003(4) 0.025(4)
O8 0.114(5) 0.124(5) 0.080(4) 0.013(4) -0.003(4) 0.049(4)
O9 0.102(5) 0.150(6) 0.174(7) -0.038(6) 0.025(5) -0.054(5)
O10 0.073(4) 0.066(4) 0.073(4) -0.012(3) -0.022(3) -0.001(3)
O11 0.061(4) 0.180(8) 0.091(5) 0.072(5) 0.005(4) -0.019(5)
O12 0.073(4) 0.080(4) 0.053(3) -0.001(3) -0.024(3) -0.024(3)
O13 0.45(2) 0.146(9) 0.171(11) 0.008(8) -0.136(13) 0.052(12)
O14 0.139(7) 0.133(7) 0.107(6) 0.002(5) 0.011(5) 0.008(6)
O15 0.108(6) 0.186(9) 0.107(6) 0.004(6) 0.011(5) 0.008(6)
N1 0.063(4) 0.048(4) 0.042(4) 0.008(3) 0.009(3) 0.001(3)
N2 0.048(4) 0.069(5) 0.043(4) -0.013(3) 0.001(3) 0.002(3)
N3 0.059(4) 0.061(5) 0.049(4) 0.002(3) 0.020(3) 0.016(4)
N4 0.048(4) 0.066(5) 0.044(4) -0.012(4) -0.002(3) 0.003(4)
N5 0.077(4) 0.064(4) 0.046(4) -0.005(3) -0.018(3) 0.000(4)
N6 0.055(4) 0.070(5) 0.037(3) -0.004(3) 0.001(3) 0.000(4)
C1 0.074(6) 0.085(7) 0.045(5) -0.013(5) 0.002(4) 0.031(5)
C2 0.089(7) 0.083(7) 0.038(5) -0.009(5) 0.003(5) 0.019(6)
C3 0.054(5) 0.054(5) 0.036(4) -0.003(4) 0.005(4) 0.004(4)
C4 0.073(6) 0.087(7) 0.047(5) -0.009(5) -0.007(4) 0.022(5)
C5 0.057(5) 0.096(7) 0.046(5) -0.027(5) -0.005(4) 0.021(5)
C6 0.058(5) 0.049(5) 0.043(5) -0.006(4) 0.010(4) -0.004(4)
C7 0.086(7) 0.076(6) 0.037(5) -0.002(4) 0.003(5) 0.011(6)
C8 0.076(6) 0.063(6) 0.045(5) 0.003(4) 0.002(4) 0.013(5)
C9 0.093(7) 0.073(6) 0.038(5) -0.008(5) 0.010(5) 0.015(6)
C10 0.078(6) 0.067(6) 0.044(5) -0.001(4) 0.007(4) 0.023(5)
C11 0.070(6) 0.079(7) 0.053(5) 0.015(6) 0.023(5) 0.035(6)
C12 0.078(6) 0.061(6) 0.057(5) 0.007(4) 0.027(5) 0.008(5)
C13 0.101(8) 0.076(7) 0.065(6) 0.000(5) 0.022(6) 0.010(6)
C14 0.063(6) 0.075(6) 0.054(5) -0.005(5) -0.007(4) -0.007(5)
C15 0.075(6) 0.075(7) 0.051(5) -0.015(5) -0.018(5) -0.010(6)
C16 0.055(5) 0.049(5) 0.048(5) -0.014(4) -0.007(4) 0.011(4)
C17 0.074(6) 0.077(6) 0.050(5) -0.006(5) -0.012(5) -0.025(5)
C18 0.081(7) 0.092(7) 0.044(5) -0.002(5) -0.014(5) -0.022(6)
C19 0.072(5) 0.062(5) 0.046(4) -0.005(4) -0.011(4) -0.001(4)
C20 0.113(6) 0.083(5) 0.053(5) 0.006(4) -0.018(5) -0.023(5)
C21 0.118(6) 0.092(6) 0.045(4) 0.005(4) -0.031(5) -0.014(5)
C22 0.095(6) 0.095(6) 0.069(5) -0.010(5) -0.018(5) -0.033(5)
C23 0.091(6) 0.097(6) 0.063(5) -0.009(5) -0.020(4) -0.024(5)
C24 0.055(6) 0.088(7) 0.047(5) -0.017(5) -0.006(4) 0.011(5)
C25 0.048(5) 0.084(7) 0.057(5) -0.022(5) -0.005(4) -0.001(5)
C26 0.065(6) 0.103(8) 0.094(8) -0.028(6) -0.008(6) 0.005(6)

loop_
_atom_type_symbol
_atom_type_description
_atom_type_scat_dispersion_real
_atom_type_scat_dispersion_imag
_atom_type_scat_source
C C 0.0033 0.0016 'International Tables Vol C Tables 4.2.6.8 and 6.1.1.4'
H H 0.0000 0.0000 'International Tables Vol C Tables 4.2.6.8 and 6.1.1.4'
N N 0.0061 0.0033 'International Tables Vol C Tables 4.2.6.8 and 6.1.1.4'
O O 0.0106 0.0060 'International Tables Vol C Tables 4.2.6.8 and 6.1.1.4'
S S 0.1246 0.1234 'International Tables Vol C Tables 4.2.6.8 and 6.1.1.4'
Co Co 0.3494 0.9721 'International Tables Vol C Tables 4.2.6.8 and 6.1.1.4'

loop_
_geom_angle_atom_site_label_1
_geom_angle_atom_site_label_2
_geom_angle_atom_site_label_3
_geom_angle
_geom_angle_site_symmetry_1
_geom_angle_site_symmetry_3
O6 Co1 N6 79.4(2) . .
O6 Co1 N2 171.3(2) . .
N6 Co1 N2 96.1(2) . .
O6 Co1 O12 95.1(2) . .
N6 Co1 O12 88.1(2) . .
N2 Co1 O12 92.2(2) . .
O6 Co1 N4 94.1(2) . .
N6 Co1 N4 173.5(2) . .
N2 Co1 N4 90.4(2) . .
O12 Co1 N4 91.7(2) . .
O6 Co1 O4 86.4(2) . 3_556
N6 Co1 O4 91.6(2) . 3_556
N2 Co1 O4 86.3(2) . 3_556
O12 Co1 O4 178.4(2) . 3_556
N4 Co1 O4 88.8(2) . 3_556
O1 Co2 N3 80.1(2) . .
O1 Co2 N1 167.4(3) . .
N3 Co2 N1 93.0(2) . .
O1 Co2 O11 96.4(3) . .
N3 Co2 O11 88.8(3) . .
N1 Co2 O11 93.9(3) . .
O1 Co2 N5 94.3(3) . 2_564
N3 Co2 N5 174.0(3) . 2_564
N1 Co2 N5 92.9(3) . 2_564
O11 Co2 N5 89.9(3) . 2_564
O1 Co2 O10 82.8(2) . 4_556
N3 Co2 O10 93.4(2) . 4_556
N1 Co2 O10 87.2(2) . 4_556
O11 Co2 O10 177.5(2) . 4_556
N5 Co2 O10 87.8(3) 2_564 4_556
O3 S1 O5 113.1(4) . .
O3 S1 O4 112.5(4) . .
O5 S1 O4 111.3(4) . .
O3 S1 C13 108.7(5) . .
O5 S1 C13 104.3(5) . .
O4 S1 C13 106.4(4) . .
O9 S2 O8 113.5(5) . .
O9 S2 O10 114.1(5) . .
O8 S2 O10 111.3(4) . .
O9 S2 C26 102.7(5) . .
O8 S2 C26 106.5(5) . .
O10 S2 C26 107.9(4) . .
C11 O1 Co2 118.0(5) . .
S1 O4 Co1 138.1(3) . 3_546
C24 O6 Co1 118.7(5) . .
S2 O10 Co2 137.0(4) . 4_456
Co2 O11 H1W 124.3 . .
Co2 O11 H2W 105.8 . .
H1W O11 H2W 110.3 . .
Co1 O12 H3W 109.6 . .
Co1 O12 H4W 124.3 . .
H3W O12 H4W 108.9 . .
H5W O13 H6W 111.8 . .
H7W O14 H8W 109.0 . .
H9W O15 H10W 101.3 . .
C9 N1 C8 115.4(7) . .
C9 N1 Co2 122.6(5) . .
C8 N1 Co2 122.0(6) . .
C5 N2 C1 116.3(7) . .
C5 N2 Co1 120.1(5) . .
C1 N2 Co1 123.1(6) . .
C12 N3 Co2 110.2(4) . .
C12 N3 H3A 109.6 . .
Co2 N3 H3A 109.6 . .
C12 N3 H3B 109.6 . .
Co2 N3 H3B 109.6 . .
H3A N3 H3B 108.1 . .
C18 N4 C14 115.3(7) . .
C18 N4 Co1 120.7(5) . .
C14 N4 Co1 124.0(6) . .
C21 N5 C22 114.0(8) . .
C21 N5 Co2 121.3(6) . 2_565
C22 N5 Co2 124.6(7) . 2_565
C25 N6 Co1 110.4(5) . .
C25 N6 H6A 109.6 . .
Co1 N6 H6A 109.6 . .
C25 N6 H6B 109.6 . .
Co1 N6 H6B 109.6 . .
H6A N6 H6B 108.1 . .
N2 C1 C2 123.4(8) . .
N2 C1 H1 118.3 . .
C2 C1 H1 118.3 . .
C1 C2 C3 120.3(8) . .
C1 C2 H2 119.9 . .
C3 C2 H2 119.9 . .
C4 C3 C2 115.8(7) . .
C4 C3 C6 122.0(7) . .
C2 C3 C6 122.2(7) . .
C5 C4 C3 120.4(8) . .
C5 C4 H4 119.8 . .
C3 C4 H4 119.8 . .
N2 C5 C4 123.8(8) . .
N2 C5 H5 118.1 . .
C4 C5 H5 118.1 . .
C7 C6 C10 115.2(8) . .
C7 C6 C3 122.7(7) . .
C10 C6 C3 122.2(7) . .
C6 C7 C8 121.0(8) . .
C6 C7 H7 119.5 . .
C8 C7 H7 119.5 . .
N1 C8 C7 123.3(8) . .
N1 C8 H8 118.3 . .
C7 C8 H8 118.3 . .
N1 C9 C10 124.7(8) . .
N1 C9 H9 117.6 . .
C10 C9 H9 117.6 . .
C9 C10 C6 120.3(8) . .
C9 C10 H10 119.8 . .
C6 C10 H10 119.8 . .
O2 C11 O1 125.7(8) . .
O2 C11 C12 118.1(9) . .
O1 C11 C12 116.2(8) . .
N3 C12 C13 114.9(7) . .
N3 C12 C11 107.8(7) . .
C13 C12 C11 112.5(8) . .
N3 C12 H12A 107.1 . .
C13 C12 H12A 107.1 . .
C11 C12 H12A 107.1 . .
C12 C13 S1 115.6(7) . .
C12 C13 H13A 108.4 . .
S1 C13 H13A 108.4 . .
C12 C13 H13B 108.4 . .
S1 C13 H13B 108.4 . .
H13A C13 H13B 107.4 . .
N4 C14 C15 123.4(9) . .
N4 C14 H14 118.3 . .
C15 C14 H14 118.3 . .
C16 C15 C14 120.3(8) . .
C16 C15 H15 119.8 . .
C14 C15 H15 119.8 . .
C15 C16 C17 116.1(8) . .
C15 C16 C19 122.4(7) . .
C17 C16 C19 121.5(8) . .
C18 C17 C16 120.1(9) . .
C18 C17 H17 119.9 . .
C16 C17 H17 119.9 . .
N4 C18 C17 124.8(8) . .
N4 C18 H18 117.6 . .
C17 C18 H18 117.6 . .
C20 C19 C23 115.2(8) . .
C20 C19 C16 122.5(9) . .
C23 C19 C16 122.2(8) . .
C19 C20 C21 119.8(9) . .
C19 C20 H20 120.1 . .
C21 C20 H20 120.1 . .
N5 C21 C20 125.8(9) . .
N5 C21 H21 117.1 . .
C20 C21 H21 117.1 . .
N5 C22 C23 124.9(10) . .
N5 C22 H22 117.5 . .
C23 C22 H22 117.5 . .
C22 C23 C19 120.0(9) . .
C22 C23 H23 120.0 . .
C19 C23 H23 120.0 . .
O7 C24 O6 125.6(8) . .
O7 C24 C25 117.6(8) . .
O6 C24 C25 116.7(7) . .
C26 C25 N6 117.1(8) . .
C26 C25 C24 111.7(7) . .
N6 C25 C24 109.0(6) . .
C26 C25 H25 106.1 . .
N6 C25 H25 106.1 . .
C24 C25 H25 106.1 . .
C25 C26 S2 117.2(7) . .
C25 C26 H26A 108.0 . .
S2 C26 H26A 108.0 . .
C25 C26 H26B 108.0 . .
S2 C26 H26B 108.0 . .
H26A C26 H26B 107.3 . .

loop_
_geom_bond_atom_site_label_1
_geom_bond_atom_site_label_2
_geom_bond_distance
_geom_bond_site_symmetry_2
Co1 O6 2.043(5) .
Co1 N6 2.110(6) .
Co1 N2 2.131(6) .
Co1 O12 2.148(6) .
Co1 N4 2.152(6) .
Co1 O4 2.251(6) 3_556
Co2 O1 2.044(6) .
Co2 N3 2.106(6) .
Co2 N1 2.114(6) .
Co2 O11 2.125(7) .
Co2 N5 2.129(7) 2_564
Co2 O10 2.280(6) 4_556
S1 O3 1.441(6) .
S1 O5 1.450(7) .
S1 O4 1.474(6) .
S1 C13 1.789(9) .
S2 O9 1.433(8) .
S2 O8 1.451(7) .
S2 O10 1.466(6) .
S2 C26 1.788(10) .
O1 C11 1.260(10) .
O2 C11 1.221(10) .
O4 Co1 2.251(6) 3_546
O6 C24 1.256(9) .
O7 C24 1.222(9) .
O10 Co2 2.280(6) 4_456
O11 H1W 0.8373 .
O11 H2W 0.8304 .
O12 H3W 0.8528 .
O12 H4W 0.8533 .
O13 H5W 0.8498 .
O13 H6W 0.8977 .
O14 H7W 0.8436 .
O14 H8W 0.8487 .
O15 H9W 0.9651 .
O15 H10W 0.8507 .
N1 C9 1.328(10) .
N1 C8 1.330(9) .
N2 C5 1.329(10) .
N2 C1 1.334(9) .
N3 C12 1.493(10) .
N3 H3A 0.9000 .
N3 H3B 0.9000 .
N4 C18 1.333(10) .
N4 C14 1.335(9) .
N5 C21 1.284(11) .
N5 C22 1.331(11) .
N5 Co2 2.129(7) 2_565
N6 C25 1.482(9) .
N6 H6A 0.9000 .
N6 H6B 0.9000 .
C1 C2 1.371(11) .
C1 H1 0.9300 .
C2 C3 1.389(11) .
C2 H2 0.9300 .
C3 C4 1.380(10) .
C3 C6 1.487(10) .
C4 C5 1.368(11) .
C4 H4 0.9300 .
C5 H5 0.9300 .
C6 C7 1.366(11) .
C6 C10 1.393(10) .
C7 C8 1.376(11) .
C7 H7 0.9300 .
C8 H8 0.9300 .
C9 C10 1.349(11) .
C9 H9 0.9300 .
C10 H10 0.9300 .
C11 C12 1.560(11) .
C12 C13 1.498(12) .
C12 H12A 0.9800 .
C13 H13A 0.9700 .
C13 H13B 0.9700 .
C14 C15 1.388(11) .
C14 H14 0.9300 .
C15 C16 1.375(11) .
C15 H15 0.9300 .
C16 C17 1.380(10) .
C16 C19 1.475(11) .
C17 C18 1.362(11) .
C17 H17 0.9300 .
C18 H18 0.9300 .
C19 C20 1.351(11) .
C19 C23 1.387(12) .
C20 C21 1.401(12) .
C20 H20 0.9300 .
C21 H21 0.9300 .
C22 C23 1.370(12) .
C22 H22 0.9300 .
C23 H23 0.9300 .
C24 C25 1.542(11) .
C25 C26 1.476(12) .
C25 H25 0.9800 .
C26 H26A 0.9700 .
C26 H26B 0.9700 .

loop_
_geom_hbond_atom_site_label_D
_geom_hbond_atom_site_label_H
_geom_hbond_atom_site_label_A
_geom_hbond_distance_DH
_geom_hbond_distance_HA
_geom_hbond_distance_DA
_geom_hbond_angle_DHA
_geom_hbond_site_symmetry_A
O11 H1W O7 0.84 1.80 2.627(9) 171.2 3_546
O11 H2W O15 0.83 2.11 2.907(10) 161.4 .
O12 H3W O2 0.85 1.88 2.655(8) 150.9 4_456
O12 H4W O13 0.85 2.13 2.900(13) 149.2 1_455
O14 H7W O5 0.84 1.99 2.817(11) 166.1 8_665
O14 H8W O9 0.85 2.27 2.750(11) 116.0 1_655
O15 H9W O14 0.97 2.15 2.824(12) 125.5 .
O15 H10W O12 0.85 2.16 3.016(10) 179.5 8_655
N3 H3A O6 0.90 2.15 3.047(8) 172.7 3_546
N3 H3B O8 0.90 2.28 2.989(10) 135.4 4_556
N6 H6A O1 0.90 2.15 3.043(8) 174.9 4_456
N6 H6B O3 0.90 2.22 2.963(9) 139.3 3_556
N6 H6B S1 0.90 3.00 3.587(7) 124.5 3_556

loop_
_geom_torsion_atom_site_label_1
_geom_torsion_atom_site_label_2
_geom_torsion_atom_site_label_3
_geom_torsion_atom_site_label_4
_geom_torsion
_geom_torsion_site_symmetry_1
_geom_torsion_site_symmetry_4
N3 Co2 O1 C11 0.5(7) . .
N1 Co2 O1 C11 -56.7(14) . .
O11 Co2 O1 C11 88.1(7) . .
N5 Co2 O1 C11 178.5(7) 2_564 .
O10 Co2 O1 C11 -94.3(7) 4_556 .
O3 S1 O4 Co1 -9.0(6) . 3_546
O5 S1 O4 Co1 119.2(5) . 3_546
C13 S1 O4 Co1 -127.8(6) . 3_546
N6 Co1 O6 C24 -3.7(6) . .
N2 Co1 O6 C24 -63.4(17) . .
O12 Co1 O6 C24 83.5(7) . .
N4 Co1 O6 C24 175.5(7) . .
O4 Co1 O6 C24 -95.9(7) 3_556 .
O9 S2 O10 Co2 116.3(6) . 4_456
O8 S2 O10 Co2 -13.7(7) . 4_456
C26 S2 O10 Co2 -130.2(6) . 4_456
O1 Co2 N1 C9 -64.1(13) . .
N3 Co2 N1 C9 -120.0(7) . .
O11 Co2 N1 C9 151.1(7) . .
N5 Co2 N1 C9 60.9(7) 2_564 .
O10 Co2 N1 C9 -26.7(7) 4_556 .
O1 Co2 N1 C8 114.6(11) . .
N3 Co2 N1 C8 58.7(7) . .
O11 Co2 N1 C8 -30.3(6) . .
N5 Co2 N1 C8 -120.4(7) 2_564 .
O10 Co2 N1 C8 151.9(6) 4_556 .
O6 Co1 N2 C5 -67.8(17) . .
N6 Co1 N2 C5 -126.5(7) . .
O12 Co1 N2 C5 145.1(6) . .
N4 Co1 N2 C5 53.5(7) . .
O4 Co1 N2 C5 -35.4(6) 3_556 .
O6 Co1 N2 C1 103.5(16) . .
N6 Co1 N2 C1 44.8(7) . .
O12 Co1 N2 C1 -43.5(7) . .
N4 Co1 N2 C1 -135.2(7) . .
O4 Co1 N2 C1 136.0(7) 3_556 .
O1 Co2 N3 C12 16.3(6) . .
N1 Co2 N3 C12 -174.3(6) . .
O11 Co2 N3 C12 -80.4(6) . .
N5 Co2 N3 C12 -3(3) 2_564 .
O10 Co2 N3 C12 98.3(6) 4_556 .
O6 Co1 N4 C18 -103.0(7) . .
N6 Co1 N4 C18 -96(2) . .
N2 Co1 N4 C18 84.4(7) . .
O12 Co1 N4 C18 -7.8(7) . .
O4 Co1 N4 C18 170.7(7) 3_556 .
O6 Co1 N4 C14 78.6(6) . .
N6 Co1 N4 C14 86(2) . .
N2 Co1 N4 C14 -94.0(7) . .
O12 Co1 N4 C14 173.8(6) . .
O4 Co1 N4 C14 -7.8(6) 3_556 .
O6 Co1 N6 C25 16.7(5) . .
N2 Co1 N6 C25 -170.9(5) . .
O12 Co1 N6 C25 -78.9(5) . .
N4 Co1 N6 C25 9(3) . .
O4 Co1 N6 C25 102.7(5) 3_556 .
C5 N2 C1 C2 -1.9(13) . .
Co1 N2 C1 C2 -173.6(7) . .
N2 C1 C2 C3 2.0(15) . .
C1 C2 C3 C4 -1.1(13) . .
C1 C2 C3 C6 177.6(8) . .
C2 C3 C4 C5 0.2(13) . .
C6 C3 C4 C5 -178.5(8) . .
C1 N2 C5 C4 0.9(13) . .
Co1 N2 C5 C4 172.9(7) . .
C3 C4 C5 N2 -0.1(14) . .
C4 C3 C6 C7 1.5(13) . .
C2 C3 C6 C7 -177.2(8) . .
C4 C3 C6 C10 -178.9(8) . .
C2 C3 C6 C10 2.5(12) . .
C10 C6 C7 C8 1.0(12) . .
C3 C6 C7 C8 -179.3(8) . .
C9 N1 C8 C7 -0.9(12) . .
Co2 N1 C8 C7 -179.6(6) . .
C6 C7 C8 N1 0.1(14) . .
C8 N1 C9 C10 0.6(13) . .
Co2 N1 C9 C10 179.3(7) . .
N1 C9 C10 C6 0.6(14) . .
C7 C6 C10 C9 -1.3(13) . .
C3 C6 C10 C9 179.0(8) . .
Co2 O1 C11 O2 163.9(8) . .
Co2 O1 C11 C12 -17.1(11) . .
Co2 N3 C12 C13 -153.7(6) . .
Co2 N3 C12 C11 -27.4(9) . .
O2 C11 C12 N3 -151.1(9) . .
O1 C11 C12 N3 29.8(11) . .
O2 C11 C12 C13 -23.4(13) . .
O1 C11 C12 C13 157.5(9) . .
N3 C12 C13 S1 -70.1(10) . .
C11 C12 C13 S1 166.0(7) . .
O3 S1 C13 C12 -62.8(8) . .
O5 S1 C13 C12 176.3(7) . .
O4 S1 C13 C12 58.5(8) . .
C18 N4 C14 C15 0.3(12) . .
Co1 N4 C14 C15 178.8(6) . .
N4 C14 C15 C16 -0.1(13) . .
C14 C15 C16 C17 -0.8(12) . .
C14 C15 C16 C19 177.9(8) . .
C15 C16 C17 C18 1.3(13) . .
C19 C16 C17 C18 -177.4(8) . .
C14 N4 C18 C17 0.3(13) . .
Co1 N4 C18 C17 -178.2(7) . .
C16 C17 C18 N4 -1.2(15) . .
C15 C16 C19 C20 -16.6(13) . .
C17 C16 C19 C20 162.0(9) . .
C15 C16 C19 C23 166.6(9) . .
C17 C16 C19 C23 -14.8(13) . .
C23 C19 C20 C21 0.4(14) . .
C16 C19 C20 C21 -176.6(9) . .
C22 N5 C21 C20 -6.3(15) . .
Co2 N5 C21 C20 169.7(8) 2_565 .
C19 C20 C21 N5 4.4(17) . .
C21 N5 C22 C23 3.9(15) . .
Co2 N5 C22 C23 -171.9(8) 2_565 .
N5 C22 C23 C19 0.4(17) . .
C20 C19 C23 C22 -2.5(14) . .
C16 C19 C23 C22 174.5(9) . .
Co1 O6 C24 O7 172.3(8) . .
Co1 O6 C24 C25 -10.4(11) . .
Co1 N6 C25 C26 -153.1(7) . .
Co1 N6 C25 C24 -25.2(8) . .
O7 C24 C25 C26 -27.5(13) . .
O6 C24 C25 C26 154.9(9) . .
O7 C24 C25 N6 -158.4(8) . .
O6 C24 C25 N6 24.0(11) . .
N6 C25 C26 S2 -64.8(11) . .
C24 C25 C26 S2 168.7(7) . .
O9 S2 C26 C25 175.9(8) . .
O8 S2 C26 C25 -64.6(9) . .
O10 S2 C26 C25 55.0(9) . .
